data_1516798
loop_
_publ_author_name
'Choi, Jae-Hoon'
'Suzuki, Tomohiro'
'Okumura, Hiroshi'
'Noguchi, Keiichi'
'Kondo, Mitsuru'
'Nagai, Kaoru'
'Hirai, Hirofumi'
'Kawagishi, Hirokazu'

_publ_section_title
;
 Endoplasmic Reticulum Stress Suppressive Compounds from the Edible
 Mushroom Mycoleptodonoides aitchisonii.
;
_journal_issue 7
_journal_name_full 'Journal of natural products'
_journal_page_first 1729
_journal_page_last 1733
_journal_paper_doi 10.1021/np500075m
_journal_volume 77
_journal_year 2014
_chemical_absolute_configuration ad
_chemical_formula_moiety 'C14 H15 Br O4'
_chemical_formula_sum 'C14 H15 Br O4'
_chemical_formula_weight 327.17
_chemical_name_systematic
;
 ?
;
_space_group_IT_number 19
_symmetry_cell_setting orthorhombic
_symmetry_Int_Tables_number 19
_symmetry_space_group_name_Hall 'P 2ac 2ab'
_symmetry_space_group_name_H-M 'P 21 21 21'
_atom_sites_solution_hydrogens geom
_atom_sites_solution_primary direct
_atom_sites_solution_secondary difmap
_cell_angle_alpha 90.00
_cell_angle_beta 90.00
_cell_angle_gamma 90.00
_cell_formula_units_Z 4
_cell_length_a 6.25020(11)
_cell_length_b 7.11208(13)
_cell_length_c 31.0868(6)
_cell_measurement_reflns_used 20931
_cell_measurement_temperature 193
_cell_measurement_theta_max 68.2
_cell_measurement_theta_min 4.3
_cell_volume 1381.87(4)
_computing_cell_refinement PROCESS-AUTO
_computing_data_collection PROCESS-AUTO
_computing_data_reduction CrystalStructure
_computing_publication_material 'SHELXL-97 (Sheldrick, 1997)'
_computing_structure_refinement 'SHELXL-97 (Sheldrick, 1997)'
_computing_structure_solution SIR2004
_diffrn_ambient_temperature 193
_diffrn_detector_area_resol_mean 10.00
_diffrn_measured_fraction_theta_full 0.999
_diffrn_measured_fraction_theta_max 0.999
_diffrn_measurement_device_type 'Rigaku RAXIS-RAPID'
_diffrn_measurement_method \w
_diffrn_radiation_monochromator graphite
_diffrn_radiation_source 'rotating anode'
_diffrn_radiation_type CuK\a
_diffrn_radiation_wavelength 1.54187
_diffrn_reflns_av_R_equivalents 0.0420
_diffrn_reflns_av_sigmaI/netI 0.0197
_diffrn_reflns_limit_h_max 7
_diffrn_reflns_limit_h_min -7
_diffrn_reflns_limit_k_max 8
_diffrn_reflns_limit_k_min -8
_diffrn_reflns_limit_l_max 37
_diffrn_reflns_limit_l_min -36
_diffrn_reflns_number 25210
_diffrn_reflns_theta_full 68.24
_diffrn_reflns_theta_max 68.24
_diffrn_reflns_theta_min 5.69
_exptl_absorpt_coefficient_mu 4.139
_exptl_absorpt_correction_T_max 0.813
_exptl_absorpt_correction_T_min 0.329
_exptl_absorpt_correction_type numerical
_exptl_absorpt_process_details
;
    Higashi, T. (1999). Program for Absorption Correction.
    Rigaku Corporation, Tokyo, Japan.
;
_exptl_crystal_colour colorless
_exptl_crystal_density_diffrn 1.573
_exptl_crystal_density_method 'not measured'
_exptl_crystal_description needle
_exptl_crystal_F_000 664
_exptl_crystal_size_max 0.60
_exptl_crystal_size_mid 0.10
_exptl_crystal_size_min 0.05
_refine_diff_density_max 0.249
_refine_diff_density_min -0.330
_refine_diff_density_rms 0.044
_refine_ls_abs_structure_details 'Flack H D (1983), Acta Cryst. A39, 876-881  1022 Friedel Pairs'
_refine_ls_abs_structure_Flack -0.022(18)
_refine_ls_extinction_coef 0.00288(19)
_refine_ls_extinction_expression Fc^*^=kFc[1+0.001xFc^2^\l^3^/sin(2\q)]^-1/4^
_refine_ls_extinction_method SHELXL
_refine_ls_goodness_of_fit_ref 1.089
_refine_ls_hydrogen_treatment constr
_refine_ls_matrix_type full
_refine_ls_number_parameters 175
_refine_ls_number_reflns 2543
_refine_ls_number_restraints 0
_refine_ls_restrained_S_all 1.089
_refine_ls_R_factor_all 0.0254
_refine_ls_R_factor_gt 0.0235
_refine_ls_shift/su_max 0.001
_refine_ls_shift/su_mean 0.000
_refine_ls_structure_factor_coef Fsqd
_refine_ls_weighting_details 'calc w=1/[\s^2^(Fo^2^)+(0.0306P)^2^+0.3361P] where P=(Fo^2^+2Fc^2^)/3'
_refine_ls_weighting_scheme calc
_refine_ls_wR_factor_gt 0.0594
_refine_ls_wR_factor_ref 0.0612
_reflns_number_gt 2405
_reflns_number_total 2543
_reflns_threshold_expression >2sigma(I)
_cod_data_source_file np500075m_si_001.cif
_cod_data_source_block I
_cod_depositor_comments 'Adding full bibliography for 1516798--1516799.cif.'
_cod_database_code 1516798

loop_
_symmetry_equiv_pos_site_id
_symmetry_equiv_pos_as_xyz
1 +X,+Y,+Z
2 1/2+X,1/2-Y,-Z
3 -X,1/2+Y,1/2-Z
4 1/2-X,-Y,1/2+Z

loop_
_atom_site_label
_atom_site_type_symbol
_atom_site_fract_x
_atom_site_fract_y
_atom_site_fract_z
_atom_site_U_iso_or_equiv
_atom_site_adp_type
_atom_site_occupancy
_atom_site_symmetry_multiplicity
_atom_site_calc_flag
_atom_site_refinement_flags
Br1 Br 1.01496(5) 0.55318(4) 0.344186(7) 0.05973(12) Uani 1 1 d .
O1 O 0.8290(3) 0.8884(2) 0.05861(5) 0.0438(4) Uani 1 1 d .
O2 O 1.1474(3) 0.7829(3) 0.03773(6) 0.0584(5) Uani 1 1 d .
O3 O 0.6231(2) 0.5120(2) 0.14042(4) 0.0332(3) Uani 1 1 d .
O4 O 0.3152(3) 0.4596(3) 0.17576(5) 0.0458(4) Uani 1 1 d .
C1 C 0.6320(4) 0.8108(3) 0.07528(7) 0.0395(5) Uani 1 1 d .
H1A H 0.5072 0.8683 0.0607 0.047 Uiso 1 1 calc R
H1B H 0.6202 0.8347 0.1066 0.047 Uiso 1 1 calc R
C2 C 0.6401(3) 0.5994(3) 0.06636(6) 0.0323(4) Uani 1 1 d .
H2 H 0.5749 0.5763 0.0375 0.039 Uiso 1 1 calc R
C3 C 0.8798(4) 0.5604(3) 0.06311(6) 0.0372(5) Uani 1 1 d .
H3 H 0.9339 0.5243 0.0922 0.045 Uiso 1 1 calc R
C4 C 0.9717(4) 0.7491(3) 0.05144(6) 0.0415(5) Uani 1 1 d .
C5 C 0.9484(4) 0.4086(4) 0.03079(8) 0.0552(7) Uani 1 1 d .
H5A H 0.9196 0.2839 0.0429 0.066 Uiso 1 1 calc R
H5B H 1.1018 0.4210 0.0249 0.066 Uiso 1 1 calc R
H5C H 0.8677 0.4241 0.0040 0.066 Uiso 1 1 calc R
C6 C 0.5133(4) 0.4889(3) 0.09942(6) 0.0320(4) Uani 1 1 d .
H6 H 0.3663 0.5436 0.1017 0.038 Uiso 1 1 calc R
C7 C 0.4954(5) 0.2803(3) 0.08967(7) 0.0447(5) Uani 1 1 d .
H7A H 0.4078 0.2193 0.1118 0.054 Uiso 1 1 calc R
H7B H 0.6385 0.2240 0.0895 0.054 Uiso 1 1 calc R
H7C H 0.4283 0.2629 0.0615 0.054 Uiso 1 1 calc R
C8 C 0.5050(4) 0.4882(3) 0.17613(6) 0.0321(4) Uani 1 1 d .
C9 C 0.6354(3) 0.5033(3) 0.21600(6) 0.0296(4) Uani 1 1 d .
C10 C 0.5397(4) 0.4539(3) 0.25478(6) 0.0356(5) Uani 1 1 d .
H10 H 0.3964 0.4093 0.2551 0.043 Uiso 1 1 calc R
C11 C 0.6526(4) 0.4695(3) 0.29294(7) 0.0401(5) Uani 1 1 d .
H11 H 0.5882 0.4350 0.3195 0.048 Uiso 1 1 calc R
C12 C 0.8591(4) 0.5354(3) 0.29188(6) 0.0385(5) Uani 1 1 d .
C13 C 0.9583(4) 0.5870(3) 0.25393(7) 0.0379(5) Uani 1 1 d .
H13 H 1.1005 0.6343 0.2540 0.045 Uiso 1 1 calc R
C14 C 0.8454(3) 0.5681(3) 0.21566(6) 0.0346(4) Uani 1 1 d .
H14 H 0.9119 0.5996 0.1891 0.042 Uiso 1 1 calc R

loop_
_atom_site_aniso_label
_atom_site_aniso_U_11
_atom_site_aniso_U_22
_atom_site_aniso_U_33
_atom_site_aniso_U_23
_atom_site_aniso_U_13
_atom_site_aniso_U_12
Br1 0.0683(2) 0.0730(2) 0.03792(14) -0.00930(11) -0.01759(13) 0.02077(17)
O1 0.0492(10) 0.0389(8) 0.0432(8) 0.0068(7) -0.0049(7) -0.0101(8)
O2 0.0443(11) 0.0838(13) 0.0470(9) 0.0122(9) 0.0040(8) -0.0169(10)
O3 0.0315(7) 0.0406(8) 0.0274(7) 0.0017(6) -0.0013(6) -0.0027(6)
O4 0.0326(9) 0.0658(11) 0.0390(8) -0.0019(8) 0.0020(6) -0.0068(8)
C1 0.0424(13) 0.0324(11) 0.0437(12) 0.0029(9) -0.0027(10) -0.0014(10)
C2 0.0366(11) 0.0343(10) 0.0261(9) 0.0013(8) -0.0035(9) 0.0000(9)
C3 0.0383(12) 0.0443(12) 0.0290(10) 0.0037(9) 0.0002(9) 0.0021(11)
C4 0.0402(14) 0.0573(13) 0.0270(9) 0.0071(9) -0.0061(10) -0.0062(12)
C5 0.0571(16) 0.0551(14) 0.0533(14) -0.0005(11) 0.0168(12) 0.0128(13)
C6 0.0338(11) 0.0346(9) 0.0276(9) -0.0005(7) -0.0024(9) 0.0003(10)
C7 0.0602(16) 0.0352(10) 0.0388(10) -0.0014(8) -0.0012(13) -0.0081(13)
C8 0.0356(12) 0.0298(9) 0.0311(9) -0.0003(7) 0.0062(9) 0.0000(10)
C9 0.0337(11) 0.0253(9) 0.0298(10) -0.0001(7) 0.0017(8) 0.0024(8)
C10 0.0394(12) 0.0329(9) 0.0346(10) 0.0025(8) 0.0066(9) 0.0006(10)
C11 0.0493(14) 0.0408(12) 0.0303(10) 0.0034(9) 0.0070(9) 0.0053(11)
C12 0.0489(14) 0.0368(11) 0.0298(10) -0.0032(9) -0.0098(9) 0.0092(11)
C13 0.0380(13) 0.0380(10) 0.0377(10) -0.0011(8) -0.0023(9) 0.0028(10)
C14 0.0362(11) 0.0342(11) 0.0334(10) 0.0022(8) 0.0034(9) 0.0017(10)

loop_
_atom_type_symbol
_atom_type_description
_atom_type_scat_dispersion_real
_atom_type_scat_dispersion_imag
_atom_type_scat_source
C C 0.0181 0.0091 'International Tables Vol C Tables 4.2.6.8 and 6.1.1.4'
H H 0.0000 0.0000 'International Tables Vol C Tables 4.2.6.8 and 6.1.1.4'
Br Br -0.6763 1.2805 'International Tables Vol C Tables 4.2.6.8 and 6.1.1.4'
O O 0.0492 0.0322 'International Tables Vol C Tables 4.2.6.8 and 6.1.1.4'

loop_
_geom_angle_atom_site_label_1
_geom_angle_atom_site_label_2
_geom_angle_atom_site_label_3
_geom_angle
C4 O1 C1 109.98(17)
C8 O3 C6 116.72(16)
O1 C1 C2 106.37(19)
O1 C1 H1A 110.5
C2 C1 H1A 110.5
O1 C1 H1B 110.5
C2 C1 H1B 110.5
H1A C1 H1B 108.6
C6 C2 C3 117.60(18)
C6 C2 C1 111.65(17)
C3 C2 C1 102.90(19)
C6 C2 H2 108.1
C3 C2 H2 108.1
C1 C2 H2 108.1
C4 C3 C2 103.21(19)
C4 C3 C5 111.26(19)
C2 C3 C5 116.4(2)
C4 C3 H3 108.5
C2 C3 H3 108.5
C5 C3 H3 108.5
O2 C4 O1 120.9(2)
O2 C4 C3 127.8(2)
O1 C4 C3 111.23(19)
C3 C5 H5A 109.5
C3 C5 H5B 109.5
H5A C5 H5B 109.5
C3 C5 H5C 109.5
H5A C5 H5C 109.5
H5B C5 H5C 109.5
O3 C6 C2 106.75(17)
O3 C6 C7 108.64(16)
C2 C6 C7 114.16(18)
O3 C6 H6 109.1
C2 C6 H6 109.1
C7 C6 H6 109.1
C6 C7 H7A 109.5
C6 C7 H7B 109.5
H7A C7 H7B 109.5
C6 C7 H7C 109.5
H7A C7 H7C 109.5
H7B C7 H7C 109.5
O4 C8 O3 123.70(19)
O4 C8 C9 124.07(18)
O3 C8 C9 112.23(18)
C14 C9 C10 119.75(19)
C14 C9 C8 122.31(18)
C10 C9 C8 117.92(19)
C11 C10 C9 120.2(2)
C11 C10 H10 119.9
C9 C10 H10 119.9
C12 C11 C10 119.05(19)
C12 C11 H11 120.5
C10 C11 H11 120.5
C11 C12 C13 122.19(19)
C11 C12 Br1 118.95(17)
C13 C12 Br1 118.85(18)
C12 C13 C14 118.5(2)
C12 C13 H13 120.8
C14 C13 H13 120.8
C13 C14 C9 120.32(19)
C13 C14 H14 119.8
C9 C14 H14 119.8

loop_
_geom_bond_atom_site_label_1
_geom_bond_atom_site_label_2
_geom_bond_distance
Br1 C12 1.900(2)
O1 C4 1.352(3)
O1 C1 1.446(3)
O2 C4 1.202(3)
O3 C8 1.344(2)
O3 C6 1.457(2)
O4 C8 1.204(3)
C1 C2 1.530(3)
C1 H1A 0.9900
C1 H1B 0.9900
C2 C6 1.517(3)
C2 C3 1.527(3)
C2 H2 1.0000
C3 C4 1.504(3)
C3 C5 1.535(3)
C3 H3 1.0000
C5 H5A 0.9800
C5 H5B 0.9800
C5 H5C 0.9800
C6 C7 1.518(3)
C6 H6 1.0000
C7 H7A 0.9800
C7 H7B 0.9800
C7 H7C 0.9800
C8 C9 1.487(3)
C9 C14 1.391(3)
C9 C10 1.391(3)
C10 C11 1.385(3)
C10 H10 0.9500
C11 C12 1.373(4)
C11 H11 0.9500
C12 C13 1.382(3)
C13 C14 1.390(3)
C13 H13 0.9500
C14 H14 0.9500

loop_
_geom_torsion_atom_site_label_1
_geom_torsion_atom_site_label_2
_geom_torsion_atom_site_label_3
_geom_torsion_atom_site_label_4
_geom_torsion
C4 O1 C1 C2 -15.6(2)
O1 C1 C2 C6 151.20(17)
O1 C1 C2 C3 24.2(2)
C6 C2 C3 C4 -146.45(17)
C1 C2 C3 C4 -23.3(2)
C6 C2 C3 C5 91.4(2)
C1 C2 C3 C5 -145.5(2)
C1 O1 C4 O2 -179.6(2)
C1 O1 C4 C3 -0.1(2)
C2 C3 C4 O2 -165.1(2)
C5 C3 C4 O2 -39.5(3)
C2 C3 C4 O1 15.5(2)
C5 C3 C4 O1 141.11(19)
C8 O3 C6 C2 156.12(16)
C8 O3 C6 C7 -80.3(2)
C3 C2 C6 O3 52.4(2)
C1 C2 C6 O3 -66.1(2)
C3 C2 C6 C7 -67.6(3)
C1 C2 C6 C7 173.8(2)
C6 O3 C8 O4 -4.1(3)
C6 O3 C8 C9 176.47(15)
O4 C8 C9 C14 -168.6(2)
O3 C8 C9 C14 10.8(3)
O4 C8 C9 C10 10.0(3)
O3 C8 C9 C10 -170.58(17)
C14 C9 C10 C11 0.1(3)
C8 C9 C10 C11 -178.53(18)
C9 C10 C11 C12 0.5(3)
C10 C11 C12 C13 0.0(3)
C10 C11 C12 Br1 -179.11(16)
C11 C12 C13 C14 -1.1(3)
Br1 C12 C13 C14 178.05(16)
C12 C13 C14 C9 1.7(3)
C10 C9 C14 C13 -1.2(3)
C8 C9 C14 C13 177.38(18)
